data_4074802
loop_
_publ_author_name
'Dubs, Christian'
'Yamamoto, Toshiki'
'Inagaki, Akiko'
'Akita, Munetaka'

_publ_section_title
;
 Synthesis of a Library of Iridium-Containing Dinuclear Complexes with
 Bridging PNNN and PNNP Ligands (BL), [LM(\m-BL)M'L']BF4.
 2. Preparation, Basic Coordination Properties, and Reactivity of the
 Carbonyl Complexes
;
_journal_coden_ASTM ORGND7
_journal_issue 6
_journal_name_full Organometallics
_journal_page_first 1359
_journal_page_last 1367
_journal_paper_doi 10.1021/om050897e
_journal_volume 25
_journal_year 2006
_chemical_formula_moiety 'C51 H36 B2 Cl2 F8 N6 O9 P2 Rh4 '
_chemical_formula_sum 'C51 H36 B2 Cl2 F8 N6 O9 P2 Rh4'
_chemical_formula_weight 1594.96
_space_group_IT_number 2
_symmetry_cell_setting triclinic
_symmetry_Int_Tables_number 2
_symmetry_space_group_name_Hall '-P 1'
_symmetry_space_group_name_H-M 'P -1'
_cell_angle_alpha 90.35(2)
_cell_angle_beta 99.879(7)
_cell_angle_gamma 96.11(2)
_cell_formula_units_Z 2
_cell_length_a 9.990(4)
_cell_length_b 13.054(3)
_cell_length_c 22.616(8)
_cell_measurement_reflns_used 8677
_cell_measurement_temperature 213
_cell_measurement_theta_max 27.5
_cell_measurement_theta_min 3.0
_cell_volume 2888.2(17)
_computing_cell_refinement PROCESS-AUTO
_computing_data_collection PROCESS-AUTO
_computing_data_reduction 'teXsan Ver. 1.11'
_computing_publication_material 'teXsan Ver. 1.11'
_computing_structure_refinement SHELXL97
_computing_structure_solution SIR92
_diffrn_ambient_temperature 213
_diffrn_detector_area_resol_mean 10.00
_diffrn_measurement_device_type 'Rigaku RAXIS-IV Imaging Plate'
_diffrn_measurement_method \w
_diffrn_radiation_type 'Mo K\a'
_diffrn_radiation_wavelength 0.7107
_diffrn_reflns_av_R_equivalents 0.081
_diffrn_reflns_limit_h_max 12
_diffrn_reflns_limit_h_min -12
_diffrn_reflns_limit_k_max 15
_diffrn_reflns_limit_k_min -15
_diffrn_reflns_limit_l_max 28
_diffrn_reflns_limit_l_min -28
_diffrn_reflns_number 19839
_diffrn_reflns_theta_max 27.48
_exptl_absorpt_coefficient_mu 1.353
_exptl_absorpt_correction_T_max 0.873
_exptl_absorpt_correction_T_min 0.300
_exptl_absorpt_correction_type multi-scan
_exptl_absorpt_process_details '(Higashi, 1995)'
_exptl_crystal_colour unknown
_exptl_crystal_density_diffrn 1.834
_exptl_crystal_density_method 'not measured'
_exptl_crystal_description unknown
_exptl_crystal_size_max 0.100
_exptl_crystal_size_mid 0.100
_exptl_crystal_size_min 0.100
_refine_diff_density_max 3.40
_refine_diff_density_min -3.26
_refine_ls_extinction_coef 0.0000
_refine_ls_extinction_expression Fc^*^=kFc[1+0.001xFc^2^\l^3^/sin(2\q)]^-1/4^
_refine_ls_extinction_method SHELXL
_refine_ls_goodness_of_fit_ref 1.247
_refine_ls_hydrogen_treatment noref
_refine_ls_number_parameters 757
_refine_ls_number_reflns 6774
_refine_ls_R_factor_gt 0.0866
_refine_ls_shift/su_max -0.0010
_refine_ls_structure_factor_coef Fsqd
_refine_ls_weighting_details 'w = 1/[\s^2^(Fo^2^) + (0.1000P)^2^+0.0000P] where P=(Fo^2^+2Fc^2^)/3'
_refine_ls_weighting_scheme calc
_refine_ls_wR_factor_ref 0.2329
_reflns_number_gt 6774
_reflns_number_total 11387
_reflns_threshold_expression >2.0sigma(I)
_cod_data_source_file om050897esi20051018_030506.cif
_cod_data_source_block compound_2a_/_7
_cod_original_cell_volume 2888(1)
_cod_original_sg_symbol_H-M 'P -1         '
_cod_original_formula_sum 'C51 H36 B2 Cl2 F8 N6 O9 P2 Rh4 '
_cod_database_code 4074802

loop_
_symmetry_equiv_pos_as_xyz
x,y,z
-x,-y,-z

loop_
_atom_site_label
_atom_site_type_symbol
_atom_site_fract_x
_atom_site_fract_y
_atom_site_fract_z
_atom_site_U_iso_or_equiv
_atom_site_adp_type
_atom_site_occupancy
_atom_site_calc_flag
Rh(1) Rh -0.35815(9) -0.08771(6) 0.33583(3) 0.0428(2) Uani 1.00 d
Rh(2) Rh -0.12363(9) 0.07720(6) 0.48837(3) 0.0404(2) Uani 1.00 d
Rh(3) Rh 0.1372(1) 0.19700(7) 0.07466(4) 0.0566(3) Uani 1.00 d
Rh(4) Rh -0.25050(9) 0.16314(6) 0.12139(4) 0.0508(2) Uani 1.00 d
Cl(1) Cl 0.8451(5) 0.4025(4) 0.4879(2) 0.111(1) Uani 1.00 d
Cl(2) Cl 0.6124(5) 0.2626(3) 0.5056(3) 0.127(2) Uani 1.00 d
P(1) P -0.2517(3) -0.1616(2) 0.2658(1) 0.0414(6) Uani 1.00 d
P(2) P 0.3062(3) 0.4046(2) 0.1234(1) 0.0501(7) Uani 1.00 d
F(1) F 0.4690(10) 0.5148(7) 0.3000(3) 0.095(3) Uani 1.00 d
F(2) F 0.5055(9) 0.5151(9) 0.4008(3) 0.117(4) Uani 1.00 d
F(3) F 0.430(1) 0.3712(7) 0.3484(4) 0.119(3) Uani 1.00 d
F(4) F 0.2933(8) 0.4913(7) 0.3503(4) 0.092(3) Uani 1.00 d
F(5) F 0.3171(9) 0.0172(7) 0.1723(4) 0.093(3) Uani 1.00 d
F(6) F 0.157(2) 0.0723(9) 0.2145(4) 0.163(6) Uani 1.00 d
F(7) F 0.176(1) -0.0872(7) 0.2151(5) 0.133(4) Uani 1.00 d
F(8) F 0.332(1) 0.011(1) 0.2710(5) 0.199(7) Uani 1.00 d
O(1) O 0.2371(9) 0.3417(6) 0.0672(3) 0.064(2) Uani 1.00 d
O(01A) O -0.608(1) -0.2392(7) 0.3079(4) 0.084(3) Uani 1.00 d
O(01B) O 0.246(1) 0.1197(10) -0.0313(5) 0.104(4) Uani 1.00 d
O(02A) O -0.521(1) 0.0545(8) 0.3964(4) 0.079(3) Uani 1.00 d
O(02B) O 0.023(1) -0.0177(8) 0.0858(4) 0.079(3) Uani 1.00 d
O(03A) O -0.3500(9) -0.0876(6) 0.4966(3) 0.063(2) Uani 1.00 d
O(03B) O -0.198(1) 0.1341(8) -0.0040(4) 0.088(3) Uani 1.00 d
O(04A) O -0.146(1) 0.1244(7) 0.6168(3) 0.081(3) Uani 1.00 d
O(04B) O -0.531(1) 0.0662(9) 0.0673(4) 0.100(4) Uani 1.00 d
N(1A) N -0.1696(8) 0.0020(5) 0.3517(3) 0.038(2) Uani 1.00 d
N(1B) N 0.0626(9) 0.2549(6) 0.1480(4) 0.047(2) Uani 1.00 d
N(2A) N -0.1119(9) 0.0664(6) 0.3981(3) 0.041(2) Uani 1.00 d
N(2B) N -0.0613(10) 0.2286(6) 0.1634(4) 0.048(2) Uani 1.00 d
N(3A) N 0.0415(9) 0.1882(6) 0.4824(3) 0.042(2) Uani 1.00 d
N(3B) N -0.2937(9) 0.1954(6) 0.2078(4) 0.050(2) Uani 1.00 d
C(01A) C -0.516(1) -0.181(1) 0.3178(5) 0.063(3) Uani 1.00 d
C(01B) C 0.205(1) 0.151(1) 0.0092(6) 0.072(4) Uani 1.00 d
C(02A) C -0.455(1) 0.0012(10) 0.3775(4) 0.056(3) Uani 1.00 d
C(02B) C 0.064(1) 0.0641(10) 0.0816(5) 0.058(3) Uani 1.00 d
C(03A) C -0.265(1) -0.0232(9) 0.4919(4) 0.051(3) Uani 1.00 d
C(03B) C -0.213(1) 0.1448(9) 0.0448(6) 0.062(3) Uani 1.00 d
C(04A) C -0.133(1) 0.1045(8) 0.5682(5) 0.061(3) Uani 1.00 d
C(04B) C -0.426(1) 0.106(1) 0.0889(5) 0.069(3) Uani 1.00 d
C(11A) C -0.091(1) 0.0118(7) 0.3076(4) 0.037(2) Uani 1.00 d
C(11B) C 0.144(1) 0.3089(8) 0.1944(5) 0.052(3) Uani 1.00 d
C(12A) C 0.022(1) 0.0856(7) 0.3274(4) 0.044(2) Uani 1.00 d
C(12B) C 0.068(1) 0.3218(8) 0.2395(4) 0.052(3) Uani 1.00 d
C(13A) C 0.002(1) 0.1181(7) 0.3839(4) 0.038(2) Uani 1.00 d
C(13B) C -0.060(1) 0.2713(8) 0.2201(5) 0.050(3) Uani 1.00 d
C(14A) C -0.132(1) -0.0505(8) 0.2518(4) 0.043(2) Uani 1.00 d
C(14B) C 0.290(1) 0.3436(8) 0.1929(5) 0.054(3) Uani 1.00 d
C(21A) C 0.0826(10) 0.1911(8) 0.4283(4) 0.041(2) Uani 1.00 d
C(21B) C -0.184(1) 0.2513(8) 0.2445(4) 0.049(3) Uani 1.00 d
C(22A) C 0.194(1) 0.2555(7) 0.4176(4) 0.047(3) Uani 1.00 d
C(22B) C -0.197(1) 0.2847(9) 0.3008(5) 0.056(3) Uani 1.00 d
C(23A) C 0.267(1) 0.3223(8) 0.4650(5) 0.055(3) Uani 1.00 d
C(23B) C -0.318(2) 0.2634(10) 0.3204(5) 0.067(3) Uani 1.00 d
C(24A) C 0.225(1) 0.3165(9) 0.5185(5) 0.061(3) Uani 1.00 d
C(24B) C -0.427(1) 0.2046(9) 0.2846(5) 0.063(3) Uani 1.00 d
C(25A) C 0.112(1) 0.2522(8) 0.5275(5) 0.051(3) Uani 1.00 d
C(25B) C -0.407(1) 0.1746(9) 0.2279(5) 0.054(3) Uani 1.00 d
C(31A) C -0.351(1) -0.1990(7) 0.1942(4) 0.045(2) Uani 1.00 d
C(31B) C 0.488(1) 0.4258(8) 0.1225(4) 0.049(3) Uani 1.00 d
C(32A) C -0.317(1) -0.2739(8) 0.1579(5) 0.057(3) Uani 1.00 d
C(32B) C 0.533(1) 0.4090(8) 0.0673(4) 0.054(3) Uani 1.00 d
C(33A) C -0.396(2) -0.2998(9) 0.1016(5) 0.070(4) Uani 1.00 d
C(33B) C 0.669(2) 0.423(1) 0.0652(6) 0.072(4) Uani 1.00 d
C(34A) C -0.508(1) -0.2494(9) 0.0815(4) 0.066(4) Uani 1.00 d
C(34B) C 0.762(1) 0.4485(10) 0.1172(6) 0.068(3) Uani 1.00 d
C(35A) C -0.545(1) -0.1741(9) 0.1161(5) 0.065(3) Uani 1.00 d
C(35B) C 0.721(1) 0.4660(8) 0.1712(5) 0.052(3) Uani 1.00 d
C(36A) C -0.463(1) -0.1506(8) 0.1723(4) 0.056(3) Uani 1.00 d
C(36B) C 0.580(1) 0.4511(9) 0.1741(4) 0.057(3) Uani 1.00 d
C(41A) C -0.157(1) -0.2682(7) 0.2915(4) 0.041(2) Uani 1.00 d
C(41B) C 0.233(1) 0.5235(8) 0.1227(4) 0.050(3) Uani 1.00 d
C(42A) C -0.228(1) -0.3501(9) 0.3166(4) 0.051(3) Uani 1.00 d
C(42B) C 0.260(1) 0.593(1) 0.1709(5) 0.069(4) Uani 1.00 d
C(43A) C -0.161(1) -0.4328(9) 0.3387(5) 0.061(3) Uani 1.00 d
C(43B) C 0.200(2) 0.684(1) 0.1674(6) 0.074(4) Uani 1.00 d
C(44A) C -0.028(1) -0.4353(8) 0.3354(4) 0.057(3) Uani 1.00 d
C(44B) C 0.109(2) 0.704(1) 0.1190(7) 0.077(4) Uani 1.00 d
C(45A) C 0.043(1) -0.355(1) 0.3095(6) 0.069(4) Uani 1.00 d
C(45B) C 0.073(1) 0.635(1) 0.0704(6) 0.076(4) Uani 1.00 d
C(46A) C -0.023(1) -0.2716(9) 0.2867(5) 0.059(3) Uani 1.00 d
C(46B) C 0.137(1) 0.5444(10) 0.0719(5) 0.063(3) Uani 1.00 d
C(51) C 0.688(2) 0.389(1) 0.5130(7) 0.089(5) Uani 1.00 d
B(1) B 0.428(1) 0.477(1) 0.3506(5) 0.053(3) Uani 1.00 d
B(2) B 0.247(1) 0.008(1) 0.2192(6) 0.053(3) Uani 1.00 d
H(1) H 0.0969 0.1092 0.3065 0.0528 Uiso 1.00 calc
H(2) H -0.0523 -0.0750 0.2391 0.0513 Uiso 1.00 calc
H(3) H -0.1737 -0.0107 0.2197 0.0513 Uiso 1.00 calc
H(4) H 0.2210 0.2544 0.3783 0.0570 Uiso 1.00 calc
H(5) H 0.3437 0.3711 0.4585 0.0639 Uiso 1.00 calc
H(6) H 0.2774 0.3583 0.5514 0.0720 Uiso 1.00 calc
H(7) H 0.0824 0.2513 0.5664 0.0617 Uiso 1.00 calc
H(8) H -0.2347 -0.3084 0.1715 0.0686 Uiso 1.00 calc
H(9) H -0.3741 -0.3545 0.0768 0.0834 Uiso 1.00 calc
H(10) H -0.5631 -0.2671 0.0428 0.0772 Uiso 1.00 calc
H(11) H -0.6240 -0.1375 0.1025 0.0781 Uiso 1.00 calc
H(12) H -0.4870 -0.0968 0.1967 0.0678 Uiso 1.00 calc
H(13) H -0.3245 -0.3480 0.3183 0.0631 Uiso 1.00 calc
H(14) H -0.2085 -0.4888 0.3573 0.0729 Uiso 1.00 calc
H(15) H 0.0181 -0.4936 0.3504 0.0667 Uiso 1.00 calc
H(16) H 0.1403 -0.3562 0.3084 0.0827 Uiso 1.00 calc
H(17) H 0.0230 -0.2165 0.2671 0.0693 Uiso 1.00 calc
H(18) H 0.1000 0.3582 0.2771 0.0631 Uiso 1.00 calc
H(19) H 0.3416 0.2856 0.1976 0.0662 Uiso 1.00 calc
H(20) H 0.3250 0.3911 0.2259 0.0662 Uiso 1.00 calc
H(21) H -0.1213 0.3241 0.3263 0.0664 Uiso 1.00 calc
H(22) H -0.3286 0.2882 0.3590 0.0806 Uiso 1.00 calc
H(23) H -0.5135 0.1850 0.2988 0.0750 Uiso 1.00 calc
H(24) H -0.4811 0.1365 0.2010 0.0662 Uiso 1.00 calc
H(25) H 0.4670 0.3883 0.0317 0.0670 Uiso 1.00 calc
H(26) H 0.6999 0.4152 0.0268 0.0863 Uiso 1.00 calc
H(27) H 0.8589 0.4539 0.1155 0.0824 Uiso 1.00 calc
H(28) H 0.7879 0.4884 0.2063 0.0610 Uiso 1.00 calc
H(29) H 0.5487 0.4574 0.2123 0.0707 Uiso 1.00 calc
H(30) H 0.3214 0.5761 0.2068 0.0823 Uiso 1.00 calc
H(31) H 0.2239 0.7326 0.2004 0.0855 Uiso 1.00 calc
H(32) H 0.0697 0.7681 0.1179 0.0915 Uiso 1.00 calc
H(33) H 0.0077 0.6502 0.0363 0.0878 Uiso 1.00 calc
H(34) H 0.1169 0.4955 0.0385 0.0767 Uiso 1.00 calc
H(35) H 0.7029 0.4092 0.5554 0.1021 Uiso 1.00 calc
H(36) H 0.6279 0.4329 0.4919 0.1021 Uiso 1.00 calc

loop_
_atom_site_aniso_label
_atom_site_aniso_U_11
_atom_site_aniso_U_22
_atom_site_aniso_U_33
_atom_site_aniso_U_12
_atom_site_aniso_U_13
_atom_site_aniso_U_23
Rh(1) 0.0410(5) 0.0473(5) 0.0375(4) -0.0028(3) 0.0047(3) -0.0050(3)
Rh(2) 0.0428(5) 0.0430(5) 0.0338(4) 0.0029(3) 0.0029(3) -0.0029(3)
Rh(3) 0.0484(6) 0.0656(6) 0.0547(5) 0.0056(4) 0.0059(4) 0.0085(4)
Rh(4) 0.0419(5) 0.0485(5) 0.0590(5) 0.0030(4) 0.0015(4) 0.0047(4)
Cl(1) 0.080(3) 0.117(4) 0.140(4) 0.030(3) 0.019(3) 0.017(3)
Cl(2) 0.092(4) 0.072(3) 0.210(5) 0.012(2) 0.005(4) 0.009(3)
P(1) 0.043(2) 0.044(2) 0.036(1) -0.001(1) 0.006(1) -0.0044(9)
P(2) 0.050(2) 0.051(2) 0.045(1) 0.003(1) -0.002(1) -0.006(1)
F(1) 0.101(7) 0.113(7) 0.067(4) -0.028(5) 0.024(4) 0.004(4)
F(2) 0.073(6) 0.19(1) 0.068(5) -0.017(6) -0.009(4) -0.030(5)
F(3) 0.16(1) 0.071(7) 0.136(8) 0.035(6) 0.056(7) -0.005(5)
F(4) 0.053(5) 0.124(7) 0.099(6) 0.013(5) 0.012(4) 0.012(5)
F(5) 0.064(6) 0.138(8) 0.086(5) 0.007(5) 0.041(4) 0.019(5)
F(6) 0.29(2) 0.152(10) 0.111(7) 0.15(1) 0.127(9) 0.074(6)
F(7) 0.17(1) 0.065(7) 0.173(10) -0.017(6) 0.068(8) -0.005(5)
F(8) 0.13(1) 0.35(2) 0.090(7) -0.03(1) -0.035(7) 0.051(9)
O(1) 0.079(7) 0.061(5) 0.049(4) -0.002(4) 0.005(4) -0.006(3)
O(01A) 0.067(7) 0.073(6) 0.101(7) -0.033(5) 0.006(5) -0.016(5)
O(01B) 0.090(9) 0.14(1) 0.086(7) 0.000(7) 0.047(6) -0.006(6)
O(02A) 0.091(8) 0.092(7) 0.066(5) 0.042(6) 0.027(5) -0.009(4)
O(02B) 0.080(7) 0.067(7) 0.087(6) 0.005(5) 0.006(5) -0.003(4)
O(03A) 0.058(6) 0.073(6) 0.056(4) -0.020(4) 0.021(4) 0.007(4)
O(03B) 0.076(7) 0.132(9) 0.054(5) 0.016(6) 0.008(5) 0.005(5)
O(04A) 0.129(9) 0.085(6) 0.029(4) 0.012(6) 0.016(4) -0.016(3)
O(04B) 0.055(7) 0.16(1) 0.077(6) -0.027(7) 0.005(5) 0.003(6)
N(1A) 0.044(5) 0.034(4) 0.033(4) -0.004(3) 0.001(3) -0.009(3)
N(1B) 0.032(5) 0.038(5) 0.069(5) -0.003(4) 0.004(4) 0.006(4)
N(2A) 0.038(5) 0.048(5) 0.037(4) 0.005(4) 0.006(3) -0.002(3)
N(2B) 0.052(6) 0.044(5) 0.050(5) 0.004(4) 0.011(4) 0.011(3)
N(3A) 0.039(5) 0.045(5) 0.041(4) 0.000(4) 0.005(4) -0.002(3)
N(3B) 0.037(5) 0.032(5) 0.081(6) 0.006(4) 0.005(5) 0.002(4)
C(01A) 0.059(9) 0.079(9) 0.050(6) 0.002(7) 0.012(6) -0.001(5)
C(01B) 0.056(9) 0.09(1) 0.063(8) 0.001(7) 0.005(7) -0.003(6)
C(02A) 0.047(7) 0.084(9) 0.032(5) -0.001(6) -0.002(5) 0.000(5)
C(02B) 0.066(9) 0.050(7) 0.053(6) 0.010(6) -0.004(5) -0.018(5)
C(03A) 0.053(7) 0.076(8) 0.030(4) 0.030(6) 0.011(5) 0.004(4)
C(03B) 0.050(8) 0.063(8) 0.067(7) 0.004(6) -0.004(6) 0.002(5)
C(04A) 0.061(8) 0.041(7) 0.074(8) 0.000(5) -0.001(6) 0.006(5)
C(04B) 0.059(9) 0.084(10) 0.064(7) 0.009(7) 0.011(7) 0.008(6)
C(11A) 0.036(6) 0.037(5) 0.041(5) 0.005(4) 0.012(4) 0.005(3)
C(11B) 0.051(7) 0.051(7) 0.053(6) 0.009(5) 0.008(5) 0.020(5)
C(12A) 0.050(7) 0.042(6) 0.037(5) -0.001(4) 0.004(4) 0.001(4)
C(12B) 0.063(8) 0.035(6) 0.050(6) -0.001(5) -0.007(5) 0.000(4)
C(13A) 0.033(5) 0.035(5) 0.046(5) 0.006(4) 0.004(4) -0.007(3)
C(13B) 0.046(7) 0.044(6) 0.059(6) 0.010(5) 0.004(5) 0.005(4)
C(14A) 0.037(6) 0.054(6) 0.037(5) 0.003(4) 0.010(4) -0.009(4)
C(14B) 0.042(7) 0.055(7) 0.058(6) 0.001(5) -0.011(5) 0.005(5)
C(21A) 0.031(5) 0.059(6) 0.031(4) 0.000(4) 0.006(4) 0.000(4)
C(21B) 0.060(8) 0.041(6) 0.051(6) 0.012(5) 0.020(5) 0.005(4)
C(22A) 0.048(7) 0.037(6) 0.049(5) -0.003(4) -0.002(5) -0.008(4)
C(22B) 0.049(7) 0.056(7) 0.066(7) 0.014(5) 0.013(6) 0.004(5)
C(23A) 0.049(7) 0.045(7) 0.061(6) -0.016(5) 0.000(5) -0.008(4)
C(23B) 0.08(1) 0.069(8) 0.052(6) 0.018(7) 0.012(6) 0.001(5)
C(24A) 0.067(9) 0.059(8) 0.049(6) -0.004(6) -0.004(6) -0.010(5)
C(24B) 0.074(9) 0.045(7) 0.071(7) 0.010(6) 0.016(7) 0.013(5)
C(25A) 0.053(7) 0.039(6) 0.057(6) 0.008(5) 0.001(5) -0.017(4)
C(25B) 0.039(7) 0.061(7) 0.066(7) 0.013(5) 0.015(5) -0.004(5)
C(31A) 0.051(7) 0.038(6) 0.048(5) 0.011(4) 0.008(5) 0.003(4)
C(31B) 0.064(8) 0.037(6) 0.047(5) -0.002(5) 0.013(5) -0.002(4)
C(32A) 0.067(8) 0.051(7) 0.050(6) 0.012(5) 0.003(5) -0.009(4)
C(32B) 0.066(9) 0.051(7) 0.046(6) 0.006(5) 0.013(5) -0.009(4)
C(33A) 0.10(1) 0.056(8) 0.052(6) 0.016(7) -0.002(7) -0.009(5)
C(33B) 0.08(1) 0.071(9) 0.068(8) 0.011(7) 0.029(7) 0.000(6)
C(34A) 0.09(1) 0.063(8) 0.036(5) 0.009(7) -0.010(6) -0.010(4)
C(34B) 0.060(9) 0.068(9) 0.082(8) 0.022(6) 0.022(7) 0.009(6)
C(35A) 0.079(10) 0.068(8) 0.042(6) 0.004(6) -0.005(6) -0.002(5)
C(35B) 0.051(7) 0.053(7) 0.054(6) 0.010(5) 0.015(5) 0.001(4)
C(36A) 0.066(8) 0.046(7) 0.050(6) -0.001(5) -0.004(5) -0.005(4)
C(36B) 0.051(8) 0.074(8) 0.045(6) 0.007(6) 0.004(5) -0.002(5)
C(41A) 0.032(6) 0.050(6) 0.036(4) -0.008(4) 0.000(4) -0.006(4)
C(41B) 0.060(8) 0.037(6) 0.049(5) 0.002(5) 0.003(5) 0.007(4)
C(42A) 0.050(7) 0.059(7) 0.047(5) 0.006(5) 0.014(5) -0.004(4)
C(42B) 0.065(9) 0.072(9) 0.065(7) 0.001(7) 0.003(6) -0.004(6)
C(43A) 0.067(9) 0.056(8) 0.063(7) 0.009(6) 0.016(6) 0.006(5)
C(43B) 0.08(1) 0.054(8) 0.087(9) 0.018(7) 0.004(8) -0.004(6)
C(44A) 0.084(10) 0.040(7) 0.045(5) 0.015(6) 0.004(6) -0.004(4)
C(44B) 0.08(1) 0.056(9) 0.10(1) 0.025(7) 0.022(8) 0.011(7)
C(45A) 0.059(9) 0.071(9) 0.073(8) 0.005(6) -0.002(6) 0.000(6)
C(45B) 0.068(10) 0.075(10) 0.081(9) 0.012(7) -0.003(7) 0.027(7)
C(46A) 0.065(9) 0.049(7) 0.063(7) 0.002(5) 0.015(6) 0.010(5)
C(46B) 0.053(8) 0.075(8) 0.057(6) 0.005(6) -0.004(6) 0.002(5)
C(51) 0.07(1) 0.08(1) 0.11(1) 0.021(8) 0.007(9) -0.036(8)
B(1) 0.050(8) 0.057(8) 0.048(6) 0.005(6) 0.002(6) -0.013(5)
B(2) 0.044(8) 0.048(8) 0.066(8) 0.006(6) 0.011(6) 0.009(5)

loop_
_atom_type_symbol
_atom_type_description
_atom_type_scat_dispersion_real
_atom_type_scat_dispersion_imag
_atom_type_scat_source
C C 0.003 0.002
;International Tables for Crystallography
(1992, Vol. C, Tables 4.2.6.8 and 6.1.1.4)
;
H H 0.000 0.000
;International Tables for Crystallography
(1992, Vol. C, Table 6.1.1.4)
;
O O 0.011 0.006
;International Tables for Crystallography
(1992, Vol. C, Tables 4.2.6.8 and 6.1.1.4)
;
N N 0.006 0.003
;International Tables for Crystallography
(1992, Vol. C, Tables 4.2.6.8 and 6.1.1.4)
;
B B 0.001 0.001
;International Tables for Crystallography
(1992, Vol. C, Tables 4.2.6.8 and 6.1.1.4)
;
F F 0.017 0.010
;International Tables for Crystallography
(1992, Vol. C, Tables 4.2.6.8 and 6.1.1.4)
;
P P 0.102 0.094
;International Tables for Crystallography
(1992, Vol. C, Tables 4.2.6.8 and 6.1.1.4)
;
Cl Cl 0.148 0.159
;International Tables for Crystallography
(1992, Vol. C, Tables 4.2.6.8 and 6.1.1.4)
;
Rh Rh -1.118 0.919
;International Tables for Crystallography
(1992, Vol. C, Tables 4.2.6.8 and 6.1.1.4)
;

loop_
_geom_angle_atom_site_label_1
_geom_angle_atom_site_label_2
_geom_angle_atom_site_label_3
_geom_angle
_geom_angle_publ_flag
P(1) Rh(1) N(1A) 80.1(2) yes
P(1) Rh(1) C(01A) 93.3(4) yes
P(1) Rh(1) C(02A) 164.4(3) yes
N(1A) Rh(1) C(01A) 172.9(5) yes
N(1A) Rh(1) C(02A) 97.0(4) yes
C(01A) Rh(1) C(02A) 90.1(6) yes
N(2A) Rh(2) N(3A) 78.4(3) yes
N(2A) Rh(2) C(03A) 100.1(4) yes
N(2A) Rh(2) C(04A) 172.9(4) yes
N(3A) Rh(2) C(03A) 177.9(4) yes
N(3A) Rh(2) C(04A) 96.8(4) yes
C(03A) Rh(2) C(04A) 84.8(5) yes
O(1) Rh(3) N(1B) 88.0(3) yes
O(1) Rh(3) C(01B) 90.0(5) yes
O(1) Rh(3) C(02B) 174.7(5) yes
N(1B) Rh(3) C(01B) 177.9(5) yes
N(1B) Rh(3) C(02B) 95.0(4) yes
C(01B) Rh(3) C(02B) 87.0(6) yes
N(2B) Rh(4) N(3B) 79.7(3) yes
N(2B) Rh(4) C(03B) 99.4(4) yes
N(2B) Rh(4) C(04B) 175.6(5) yes
N(3B) Rh(4) C(03B) 176.0(4) yes
N(3B) Rh(4) C(04B) 95.9(5) yes
C(03B) Rh(4) C(04B) 85.0(6) yes
Rh(1) P(1) C(14A) 99.8(3) yes
Rh(1) P(1) C(31A) 118.0(4) yes
Rh(1) P(1) C(41A) 115.9(3) yes
C(14A) P(1) C(31A) 105.4(4) yes
C(14A) P(1) C(41A) 109.6(5) yes
C(31A) P(1) C(41A) 107.2(4) yes
O(1) P(2) C(14B) 114.9(5) yes
O(1) P(2) C(31B) 108.6(5) yes
O(1) P(2) C(41B) 108.1(5) yes
C(14B) P(2) C(31B) 105.9(5) yes
C(14B) P(2) C(41B) 108.0(5) yes
C(31B) P(2) C(41B) 111.4(5) yes
Rh(3) O(1) P(2) 120.3(4) yes
Rh(1) N(1A) N(2A) 130.5(6) yes
Rh(1) N(1A) C(11A) 120.0(5) yes
N(2A) N(1A) C(11A) 109.0(7) yes
Rh(3) N(1B) N(2B) 127.0(6) yes
Rh(3) N(1B) C(11B) 122.9(8) yes
N(2B) N(1B) C(11B) 108.8(9) yes
Rh(2) N(2A) N(1A) 135.8(6) yes
Rh(2) N(2A) C(13A) 113.5(5) yes
N(1A) N(2A) C(13A) 108.2(7) yes
Rh(4) N(2B) N(1B) 136.9(6) yes
Rh(4) N(2B) C(13B) 114.4(7) yes
N(1B) N(2B) C(13B) 107.9(8) yes
Rh(2) N(3A) C(21A) 114.8(6) yes
Rh(2) N(3A) C(25A) 126.4(7) yes
C(21A) N(3A) C(25A) 118.7(9) yes
Rh(4) N(3B) C(21B) 112.2(7) yes
Rh(4) N(3B) C(25B) 128.6(7) yes
C(21B) N(3B) C(25B) 119.1(10) yes
Rh(1) C(01A) O(01A) 177(1) yes
Rh(3) C(01B) O(01B) 178(1) yes
Rh(1) C(02A) O(02A) 172.7(9) yes
Rh(3) C(02B) O(02B) 178(1) yes
Rh(2) C(03A) O(03A) 176.6(9) yes
Rh(4) C(03B) O(03B) 176(1) yes
Rh(2) C(04A) O(04A) 176(1) yes
Rh(4) C(04B) O(04B) 175(1) yes
N(1A) C(11A) C(12A) 108.2(8) yes
N(1A) C(11A) C(14A) 119.9(8) yes
C(12A) C(11A) C(14A) 131.9(9) yes
N(1B) C(11B) C(12B) 108.6(10) yes
N(1B) C(11B) C(14B) 121(1) yes
C(12B) C(11B) C(14B) 129.5(9) yes
C(11A) C(12A) C(13A) 104.4(9) yes
C(11B) C(12B) C(13B) 106.7(9) yes
N(2A) C(13A) C(12A) 110.1(8) yes
N(2A) C(13A) C(21A) 117.7(8) yes
C(12A) C(13A) C(21A) 132.1(9) yes
N(2B) C(13B) C(12B) 107(1) yes
N(2B) C(13B) C(21B) 116.3(9) yes
C(12B) C(13B) C(21B) 135.8(10) yes
P(1) C(14A) C(11A) 108.4(7) yes
P(2) C(14B) C(11B) 110.2(7) yes
N(3A) C(21A) C(13A) 114.0(8) yes
N(3A) C(21A) C(22A) 122.3(8) yes
C(13A) C(21A) C(22A) 123.6(9) yes
N(3B) C(21B) C(13B) 116.6(9) yes
N(3B) C(21B) C(22B) 119(1) yes
C(13B) C(21B) C(22B) 123.6(10) yes
C(21A) C(22A) C(23A) 118.7(9) yes
C(21B) C(22B) C(23B) 120(1) yes
C(22A) C(23A) C(24A) 117(1) yes
C(22B) C(23B) C(24B) 120(1) yes
C(23A) C(24A) C(25A) 122.3(10) yes
C(23B) C(24B) C(25B) 116(1) yes
N(3A) C(25A) C(24A) 120.3(10) yes
N(3B) C(25B) C(24B) 124(1) yes
P(1) C(31A) C(32A) 122.3(8) yes
P(1) C(31A) C(36A) 120.2(8) yes
C(32A) C(31A) C(36A) 117.4(9) yes
P(2) C(31B) C(32B) 117.6(8) yes
P(2) C(31B) C(36B) 121.0(9) yes
C(32B) C(31B) C(36B) 121(1) yes
C(31A) C(32A) C(33A) 120(1) yes
C(31B) C(32B) C(33B) 119.1(10) yes
C(32A) C(33A) C(34A) 120(1) yes
C(32B) C(33B) C(34B) 119(1) yes
C(33A) C(34A) C(35A) 121.0(10) yes
C(33B) C(34B) C(35B) 122(1) yes
C(34A) C(35A) C(36A) 117(1) yes
C(34B) C(35B) C(36B) 118.6(10) yes
C(31A) C(36A) C(35A) 123(1) yes
C(31B) C(36B) C(35B) 118(1) yes
P(1) C(41A) C(42A) 116.6(8) yes
P(1) C(41A) C(46A) 123.1(8) yes
C(42A) C(41A) C(46A) 120.2(10) yes
P(2) C(41B) C(42B) 122.8(8) yes
P(2) C(41B) C(46B) 118.0(8) yes
C(42B) C(41B) C(46B) 119(1) yes
C(41A) C(42A) C(43A) 119(1) yes
C(41B) C(42B) C(43B) 119(1) yes
C(42A) C(43A) C(44A) 120(1) yes
C(42B) C(43B) C(44B) 120(1) yes
C(43A) C(44A) C(45A) 120(1) yes
C(43B) C(44B) C(45B) 121(1) yes
C(44A) C(45A) C(46A) 120(1) yes
C(44B) C(45B) C(46B) 118(1) yes
C(41A) C(46A) C(45A) 119(1) yes
C(41B) C(46B) C(45B) 119(1) yes
Cl(1) C(51) Cl(2) 111.9(9) yes
F(1) B(1) F(2) 113(1) yes
F(1) B(1) F(3) 107(1) yes
F(1) B(1) F(4) 109(1) yes
F(2) B(1) F(3) 109(1) yes
F(2) B(1) F(4) 110(1) yes
F(3) B(1) F(4) 104(1) yes
F(5) B(2) F(6) 110(1) yes
F(5) B(2) F(7) 108(1) yes
F(5) B(2) F(8) 111(1) yes
F(6) B(2) F(7) 105(1) yes
F(6) B(2) F(8) 115(1) yes
F(7) B(2) F(8) 105(1) yes

loop_
_geom_bond_atom_site_label_1
_geom_bond_atom_site_label_2
_geom_bond_distance
_geom_bond_publ_flag
Rh(1) P(1) 2.312(3) yes
Rh(1) N(1A) 2.084(8) yes
Rh(1) C(01A) 1.86(1) yes
Rh(1) C(02A) 1.92(1) yes
Rh(2) N(2A) 2.070(7) yes
Rh(2) N(3A) 2.100(8) yes
Rh(2) C(03A) 1.84(1) yes
Rh(2) C(04A) 1.86(1) yes
Rh(3) O(1) 2.063(8) yes
Rh(3) N(1B) 2.100(9) yes
Rh(3) C(01B) 1.86(1) yes
Rh(3) C(02B) 1.83(1) yes
Rh(4) N(2B) 2.058(9) yes
Rh(4) N(3B) 2.122(10) yes
Rh(4) C(03B) 1.85(1) yes
Rh(4) C(04B) 1.86(1) yes
Cl(1) C(51) 1.75(2) yes
Cl(2) C(51) 1.73(2) yes
P(1) C(14A) 1.84(1) yes
P(1) C(31A) 1.786(9) yes
P(1) C(41A) 1.81(1) yes
P(2) O(1) 1.526(7) yes
P(2) C(14B) 1.79(1) yes
P(2) C(31B) 1.82(1) yes
P(2) C(41B) 1.79(1) yes
F(1) B(1) 1.36(2) yes
F(2) B(1) 1.32(1) yes
F(3) B(1) 1.38(2) yes
F(4) B(1) 1.38(2) yes
F(5) B(2) 1.37(2) yes
F(6) B(2) 1.29(2) yes
F(7) B(2) 1.36(2) yes
F(8) B(2) 1.32(2) yes
O(01A) C(01A) 1.13(2) yes
O(01B) C(01B) 1.15(2) yes
O(02A) C(02A) 1.14(2) yes
O(02B) C(02B) 1.11(2) yes
O(03A) C(03A) 1.14(1) yes
O(03B) C(03B) 1.15(2) yes
O(04A) C(04A) 1.16(1) yes
O(04B) C(04B) 1.14(2) yes
N(1A) N(2A) 1.348(10) yes
N(1A) C(11A) 1.37(1) yes
N(1B) N(2B) 1.35(1) yes
N(1B) C(11B) 1.35(1) yes
N(2A) C(13A) 1.35(1) yes
N(2B) C(13B) 1.39(1) yes
N(3A) C(21A) 1.36(1) yes
N(3A) C(25A) 1.36(1) yes
N(3B) C(21B) 1.39(1) yes
N(3B) C(25B) 1.29(2) yes
C(11A) C(12A) 1.41(1) yes
C(11A) C(14A) 1.47(1) yes
C(11B) C(12B) 1.39(2) yes
C(11B) C(14B) 1.48(2) yes
C(12A) C(13A) 1.39(1) yes
C(12B) C(13B) 1.37(2) yes
C(13A) C(21A) 1.45(1) yes
C(13B) C(21B) 1.44(2) yes
C(21A) C(22A) 1.37(1) yes
C(21B) C(22B) 1.38(2) yes
C(22A) C(23A) 1.42(1) yes
C(22B) C(23B) 1.36(2) yes
C(23A) C(24A) 1.34(2) yes
C(23B) C(24B) 1.39(2) yes
C(24A) C(25A) 1.38(2) yes
C(24B) C(25B) 1.39(2) yes
C(31A) C(32A) 1.38(2) yes
C(31A) C(36A) 1.36(2) yes
C(31B) C(32B) 1.42(2) yes
C(31B) C(36B) 1.37(1) yes
C(32A) C(33A) 1.40(1) yes
C(32B) C(33B) 1.36(2) yes
C(33A) C(34A) 1.36(2) yes
C(33B) C(34B) 1.38(2) yes
C(34A) C(35A) 1.37(2) yes
C(34B) C(35B) 1.37(2) yes
C(35A) C(36A) 1.40(1) yes
C(35B) C(36B) 1.41(2) yes
C(41A) C(42A) 1.40(1) yes
C(41A) C(46A) 1.37(2) yes
C(41B) C(42B) 1.38(2) yes
C(41B) C(46B) 1.41(1) yes
C(42A) C(43A) 1.38(2) yes
C(42B) C(43B) 1.38(2) yes
C(43A) C(44A) 1.35(2) yes
C(43B) C(44B) 1.34(2) yes
C(44A) C(45A) 1.39(2) yes
C(44B) C(45B) 1.39(2) yes
C(45A) C(46A) 1.39(2) yes
C(45B) C(46B) 1.40(2) yes

loop_
_geom_contact_atom_site_label_1
_geom_contact_atom_site_label_2
_geom_contact_distance
_geom_contact_site_symmetry_2
Rh(1) F(8) 3.57(1) 1_455
Rh(2) Rh(2) 3.327(2) 2_556
Cl(1) C(25A) 3.48(1) 1_655
Cl(1) N(3A) 3.60(1) 1_655
Cl(2) O(03A) 3.283(10) 2_556
Cl(2) C(04A) 3.56(1) 1_655
F(1) C(42A) 3.30(1) 1_665
F(1) O(01A) 3.39(1) 1_665
F(2) C(51) 3.30(2) 2_666
F(2) C(24A) 3.52(1) 2_666
F(3) C(23B) 3.16(2) 1_655
F(3) C(24B) 3.19(2) 1_655
F(4) C(45A) 3.38(2) 1_565
F(4) C(44A) 3.41(2) 1_565
F(4) C(51) 3.42(2) 2_666
F(5) O(04B) 3.07(1) 1_655
F(5) C(36A) 3.26(2) 1_655
F(5) C(25B) 3.31(1) 1_655
F(5) C(35A) 3.33(2) 1_655
F(5) C(04B) 3.54(2) 1_655
F(7) C(43B) 3.22(2) 1_545
F(7) C(44B) 3.42(2) 1_545
F(7) O(01A) 3.52(1) 1_655
F(8) C(02A) 2.94(2) 1_655
F(8) O(02A) 2.98(1) 1_655
F(8) C(01A) 3.16(2) 1_655
F(8) C(24B) 3.27(2) 1_655
F(8) C(25B) 3.47(2) 1_655
F(8) O(01A) 3.47(2) 1_655
O(01A) C(43B) 3.50(2) 1_445
O(01B) O(02B) 2.93(1) 2_555
O(01B) O(04B) 3.01(1) 1_655
O(01B) C(33A) 3.23(2) 2_555
O(01B) C(34A) 3.33(2) 2_555
O(01B) O(03B) 3.42(2) 2_555
O(01B) C(03B) 3.44(2) 2_555
O(02A) O(03A) 2.98(1) 2_456
O(02A) C(03A) 3.58(2) 2_456
O(02B) C(01B) 3.20(2) 2_555
O(02B) O(03B) 3.23(2) 2_555
O(03A) C(22A) 3.28(1) 2_556
O(03A) C(21A) 3.33(1) 2_556
O(03A) C(23A) 3.34(1) 2_556
O(03A) C(24A) 3.40(2) 2_556
O(03A) N(3A) 3.44(1) 2_556
O(03A) C(25A) 3.48(2) 2_556
O(03B) C(35A) 3.37(1) 2_455
O(03B) C(44B) 3.54(2) 2_565
O(03B) C(45B) 3.57(2) 2_565
O(04A) C(46A) 3.05(1) 2_556
O(04A) C(12A) 3.30(1) 2_556
O(04A) C(11A) 3.35(1) 2_556
O(04A) C(45A) 3.40(2) 2_556
O(04B) C(01B) 3.05(2) 1_455
N(2A) C(04A) 3.48(2) 2_556
N(2B) C(34B) 3.60(2) 1_455
N(3A) C(03A) 3.25(2) 2_556
C(03A) C(21A) 3.34(2) 2_556
C(03A) C(25A) 3.56(2) 2_556
C(04A) C(13A) 3.42(1) 2_556
C(04A) C(12A) 3.57(1) 2_556
C(13B) C(35B) 3.59(2) 1_455
C(21B) C(35B) 3.40(2) 1_455
C(32A) C(35B) 3.47(2) 1_445
C(35A) C(43B) 3.37(2) 1_445

loop_
_geom_torsion_atom_site_label_1
_geom_torsion_atom_site_label_2
_geom_torsion_atom_site_label_3
_geom_torsion_atom_site_label_4
_geom_torsion
_geom_torsion_publ_flag
Rh(1) P(1) C(14A) C(11A) 32.4(7) yes
Rh(1) P(1) C(31A) C(32A) -156.4(8) yes
Rh(1) P(1) C(31A) C(36A) 26(1) yes
Rh(1) P(1) C(41A) C(42A) 54.5(8) yes
Rh(1) P(1) C(41A) C(46A) -126.3(8) yes
Rh(1) N(1A) N(2A) Rh(2) 28(1) yes
Rh(1) N(1A) N(2A) C(13A) -171.2(6) yes
Rh(1) N(1A) C(11A) C(12A) 173.0(6) yes
Rh(1) N(1A) C(11A) C(14A) -7(1) yes
Rh(2) N(2A) N(1A) C(11A) -159.8(7) yes
Rh(2) N(2A) C(13A) C(12A) 164.0(7) yes
Rh(2) N(2A) C(13A) C(21A) -13(1) yes
Rh(2) N(3A) C(21A) C(13A) 1(1) yes
Rh(2) N(3A) C(21A) C(22A) -176.6(8) yes
Rh(2) N(3A) C(25A) C(24A) 175.3(8) yes
Rh(3) O(1) P(2) C(14B) -1.1(8) yes
Rh(3) O(1) P(2) C(31B) 117.3(6) yes
Rh(3) O(1) P(2) C(41B) -121.8(6) yes
Rh(3) N(1B) N(2B) Rh(4) -21(1) yes
Rh(3) N(1B) N(2B) C(13B) 169.9(7) yes
Rh(3) N(1B) C(11B) C(12B) -170.8(7) yes
Rh(3) N(1B) C(11B) C(14B) 8(1) yes
Rh(4) N(2B) N(1B) C(11B) 171.8(8) yes
Rh(4) N(2B) C(13B) C(12B) -173.2(7) yes
Rh(4) N(2B) C(13B) C(21B) 8(1) yes
Rh(4) N(3B) C(21B) C(13B) -4(1) yes
Rh(4) N(3B) C(21B) C(22B) 175.7(8) yes
Rh(4) N(3B) C(25B) C(24B) -176.1(9) yes
P(1) Rh(1) N(1A) N(2A) -165.5(8) yes
P(1) Rh(1) N(1A) C(11A) 23.6(6) yes
P(1) Rh(1) C(01A) O(01A) 73(27) yes
P(1) Rh(1) C(02A) O(02A) 40(9) yes
P(1) C(14A) C(11A) N(1A) -19(1) yes
P(1) C(14A) C(11A) C(12A) 160.0(9) yes
P(1) C(31A) C(32A) C(33A) -179.0(9) yes
P(1) C(31A) C(36A) C(35A) 178.6(9) yes
P(1) C(41A) C(42A) C(43A) -178.1(8) yes
P(1) C(41A) C(46A) C(45A) 177.8(8) yes
P(2) O(1) Rh(3) N(1B) 40.0(6) yes
P(2) O(1) Rh(3) C(01B) -140.4(7) yes
P(2) O(1) Rh(3) C(02B) -85(4) yes
P(2) C(14B) C(11B) N(1B) 48(1) yes
P(2) C(14B) C(11B) C(12B) -132(1) yes
P(2) C(31B) C(32B) C(33B) -179.4(9) yes
P(2) C(31B) C(36B) C(35B) 179.5(8) yes
P(2) C(41B) C(42B) C(43B) 179(1) yes
P(2) C(41B) C(46B) C(45B) 177(1) yes
O(1) Rh(3) N(1B) N(2B) 144.6(8) yes
O(1) Rh(3) N(1B) C(11B) -49.8(8) yes
O(1) Rh(3) C(01B) O(01B) -169(41) yes
O(1) Rh(3) C(02B) O(02B) -5(30) yes
O(1) P(2) C(14B) C(11B) -51.9(10) yes
O(1) P(2) C(31B) C(32B) 16.3(9) yes
O(1) P(2) C(31B) C(36B) -159.7(9) yes
O(1) P(2) C(41B) C(42B) 171(1) yes
O(1) P(2) C(41B) C(46B) -4(1) yes
O(01A) C(01A) Rh(1) N(1A) 50(28) yes
O(01A) C(01A) Rh(1) C(02A) -121(27) yes
O(01B) C(01B) Rh(3) N(1B) -160(33) yes
O(01B) C(01B) Rh(3) C(02B) 15(41) yes
O(02A) C(02A) Rh(1) N(1A) 119(8) yes
O(02A) C(02A) Rh(1) C(01A) -61(8) yes
O(02B) C(02B) Rh(3) N(1B) -130(27) yes
O(02B) C(02B) Rh(3) C(01B) 49(27) yes
O(03A) C(03A) Rh(2) N(2A) 131(17) yes
O(03A) C(03A) Rh(2) N(3A) 87(18) yes
O(03A) C(03A) Rh(2) C(04A) -53(17) yes
O(03B) C(03B) Rh(4) N(2B) -149(15) yes
O(03B) C(03B) Rh(4) N(3B) -72(17) yes
O(03B) C(03B) Rh(4) C(04B) 29(15) yes
O(04A) C(04A) Rh(2) N(2A) 55(16) yes
O(04A) C(04A) Rh(2) N(3A) 103(14) yes
O(04A) C(04A) Rh(2) C(03A) -77(14) yes
O(04B) C(04B) Rh(4) N(2B) -138(13) yes
O(04B) C(04B) Rh(4) N(3B) -135(15) yes
O(04B) C(04B) Rh(4) C(03B) 48(15) yes
N(1A) Rh(1) P(1) C(14A) -27.4(4) yes
N(1A) Rh(1) P(1) C(31A) -140.9(4) yes
N(1A) Rh(1) P(1) C(41A) 90.1(4) yes
N(1A) N(2A) Rh(2) N(3A) 170.4(10) yes
N(1A) N(2A) Rh(2) C(03A) -8(1) yes
N(1A) N(2A) Rh(2) C(04A) -140(3) yes
N(1A) N(2A) C(13A) C(12A) -1(1) yes
N(1A) N(2A) C(13A) C(21A) -178.9(8) yes
N(1A) C(11A) C(12A) C(13A) 0(1) yes
N(1B) N(2B) Rh(4) N(3B) -176.6(10) yes
N(1B) N(2B) Rh(4) C(03B) 0(1) yes
N(1B) N(2B) Rh(4) C(04B) -173(5) yes
N(1B) N(2B) C(13B) C(12B) -1(1) yes
N(1B) N(2B) C(13B) C(21B) -179.8(9) yes
N(1B) C(11B) C(12B) C(13B) 2(1) yes
N(2A) Rh(2) N(3A) C(21A) -6.5(7) yes
N(2A) Rh(2) N(3A) C(25A) 176.5(9) yes
N(2A) N(1A) Rh(1) C(01A) -141(3) yes
N(2A) N(1A) Rh(1) C(02A) 30.0(8) yes
N(2A) N(1A) C(11A) C(12A) 0(1) yes
N(2A) N(1A) C(11A) C(14A) -179.9(8) yes
N(2A) C(13A) C(12A) C(11A) 1(1) yes
N(2A) C(13A) C(21A) N(3A) 8(1) yes
N(2A) C(13A) C(21A) C(22A) -173.8(10) yes
N(2B) Rh(4) N(3B) C(21B) 6.4(7) yes
N(2B) Rh(4) N(3B) C(25B) -177.4(10) yes
N(2B) N(1B) Rh(3) C(01B) 135(12) yes
N(2B) N(1B) Rh(3) C(02B) -39.7(9) yes
N(2B) N(1B) C(11B) C(12B) -2(1) yes
N(2B) N(1B) C(11B) C(14B) 176.3(9) yes
N(2B) C(13B) C(12B) C(11B) 0(1) yes
N(2B) C(13B) C(21B) N(3B) -2(1) yes
N(2B) C(13B) C(21B) C(22B) 177(1) yes
N(3A) Rh(2) N(2A) C(13A) 10.7(7) yes
N(3A) C(21A) C(13A) C(12A) -168(1) yes
N(3A) C(21A) C(22A) C(23A) 0(1) yes
N(3A) C(25A) C(24A) C(23A) 2(1) yes
N(3B) Rh(4) N(2B) C(13B) -8.0(7) yes
N(3B) C(21B) C(13B) C(12B) 179(1) yes
N(3B) C(21B) C(22B) C(23B) 0(1) yes
N(3B) C(25B) C(24B) C(23B) 2(1) yes
C(01A) Rh(1) P(1) C(14A) 155.5(5) yes
C(01A) Rh(1) P(1) C(31A) 42.0(5) yes
C(01A) Rh(1) P(1) C(41A) -87.0(5) yes
C(01A) Rh(1) N(1A) C(11A) 47(3) yes
C(01B) Rh(3) N(1B) C(11B) -58(13) yes
C(02A) Rh(1) P(1) C(14A) 53(1) yes
C(02A) Rh(1) P(1) C(31A) -60(1) yes
C(02A) Rh(1) P(1) C(41A) 170(1) yes
C(02A) Rh(1) N(1A) C(11A) -140.9(7) yes
C(02B) Rh(3) N(1B) C(11B) 125.8(8) yes
C(03A) Rh(2) N(2A) C(13A) -167.8(7) yes
C(03A) Rh(2) N(3A) C(21A) 38(10) yes
C(03A) Rh(2) N(3A) C(25A) -138(9) yes
C(03B) Rh(4) N(2B) C(13B) 168.0(8) yes
C(03B) Rh(4) N(3B) C(21B) -71(6) yes
C(03B) Rh(4) N(3B) C(25B) 104(6) yes
C(04A) Rh(2) N(2A) C(13A) 59(3) yes
C(04A) Rh(2) N(3A) C(21A) 178.9(8) yes
C(04A) Rh(2) N(3A) C(25A) 1.9(10) yes
C(04B) Rh(4) N(2B) C(13B) -4(6) yes
C(04B) Rh(4) N(3B) C(21B) -173.3(8) yes
C(04B) Rh(4) N(3B) C(25B) 2(1) yes
C(11A) N(1A) N(2A) C(13A) 0.5(10) yes
C(11A) C(12A) C(13A) C(21A) 178(1) yes
C(11A) C(14A) P(1) C(31A) 155.2(7) yes
C(11A) C(14A) P(1) C(41A) -89.7(8) yes
C(11B) N(1B) N(2B) C(13B) 2(1) yes
C(11B) C(12B) C(13B) C(21B) 177(1) yes
C(11B) C(14B) P(2) C(31B) -171.7(7) yes
C(11B) C(14B) P(2) C(41B) 68.9(8) yes
C(12A) C(13A) C(21A) C(22A) 9(1) yes
C(12B) C(13B) C(21B) C(22B) 0(2) yes
C(13A) C(12A) C(11A) C(14A) 179(1) yes
C(13A) C(21A) N(3A) C(25A) 178.7(9) yes
C(13A) C(21A) C(22A) C(23A) -178.5(10) yes
C(13B) C(12B) C(11B) C(14B) -177(1) yes
C(13B) C(21B) N(3B) C(25B) 179.4(10) yes
C(13B) C(21B) C(22B) C(23B) 179(1) yes
C(14A) P(1) C(31A) C(32A) 93.3(10) yes
C(14A) P(1) C(31A) C(36A) -84.2(10) yes
C(14A) P(1) C(41A) C(42A) 166.4(7) yes
C(14A) P(1) C(41A) C(46A) -14.3(9) yes
C(14B) P(2) C(31B) C(32B) 140.3(8) yes
C(14B) P(2) C(31B) C(36B) -35(1) yes
C(14B) P(2) C(41B) C(42B) 46(1) yes
C(14B) P(2) C(41B) C(46B) -129.9(9) yes
C(21A) N(3A) C(25A) C(24A) -1(1) yes
C(21A) C(22A) C(23A) C(24A) 1(1) yes
C(21B) N(3B) C(25B) C(24B) 0(1) yes
C(21B) C(22B) C(23B) C(24B) 2(1) yes
C(22A) C(21A) N(3A) C(25A) 0(1) yes
C(22A) C(23A) C(24A) C(25A) -2(1) yes
C(22B) C(21B) N(3B) C(25B) 0(1) yes
C(22B) C(23B) C(24B) C(25B) -3(1) yes
C(31A) P(1) C(41A) C(42A) -79.7(8) yes
C(31A) P(1) C(41A) C(46A) 99.6(9) yes
C(31A) C(32A) C(33A) C(34A) 1(1) yes
C(31A) C(36A) C(35A) C(34A) 0(1) yes
C(31B) P(2) C(41B) C(42B) -69(1) yes
C(31B) P(2) C(41B) C(46B) 114.2(10) yes
C(31B) C(32B) C(33B) C(34B) 3(1) yes
C(31B) C(36B) C(35B) C(34B) -3(1) yes
C(32A) C(31A) P(1) C(41A) -23(1) yes
C(32A) C(31A) C(36A) C(35A) 1(1) yes
C(32A) C(33A) C(34A) C(35A) -1(1) yes
C(32B) C(31B) P(2) C(41B) -102.6(9) yes
C(32B) C(31B) C(36B) C(35B) 3(1) yes
C(32B) C(33B) C(34B) C(35B) -4(1) yes
C(33A) C(32A) C(31A) C(36A) -1(1) yes
C(33A) C(34A) C(35A) C(36A) 0(1) yes
C(33B) C(32B) C(31B) C(36B) -3(1) yes
C(33B) C(34B) C(35B) C(36B) 4(1) yes
C(36A) C(31A) P(1) C(41A) 159.1(9) yes
C(36B) C(31B) P(2) C(41B) 81.4(10) yes
C(41A) C(42A) C(43A) C(44A) 0(1) yes
C(41A) C(46A) C(45A) C(44A) 1(1) yes
C(41B) C(42B) C(43B) C(44B) 3(2) yes
C(41B) C(46B) C(45B) C(44B) 1(2) yes
C(42A) C(41A) C(46A) C(45A) -2(1) yes
C(42A) C(43A) C(44A) C(45A) 0(1) yes
C(42B) C(41B) C(46B) C(45B) 0(1) yes
C(42B) C(43B) C(44B) C(45B) 0(2) yes
C(43A) C(42A) C(41A) C(46A) 2(1) yes
C(43A) C(44A) C(45A) C(46A) 0(1) yes
C(43B) C(42B) C(41B) C(46B) -3(1) yes
C(43B) C(44B) C(45B) C(46B) -1(2) yes
C(43B) C(44B) C(45B) C(46B) -1(2) yes
